data_7011447
loop_
_publ_author_name
'Rheingold, Arnold L.'
'Liable-Sands, Louise M.'
'Incarvito, Christopher L.'
'Trofimenko, Swiatoslaw'

_publ_section_title
;
 Novel scorpionate ligands devoid of C--H bonds: BpBr3 and TpBr3
;
_journal_issue 11
_journal_name_full 'Journal of the Chemical Society, Dalton Transactions'
_journal_page_first 2297
_journal_paper_doi 10.1039/b111568p
_journal_year 2002
_chemical_formula_sum 'C12 H9 B Br6 Mo N4 O2'
_chemical_formula_weight 827.44
_chemical_name_systematic
;
?
;
_space_group_IT_number 2
_symmetry_cell_setting triclinic
_symmetry_space_group_name_Hall '-P 1'
_symmetry_space_group_name_H-M 'P -1'
_atom_sites_solution_hydrogens geom
_atom_sites_solution_primary direct
_atom_sites_solution_secondary difmap
_audit_creation_method SHELXL-97
_cell_angle_alpha 87.2664(11)
_cell_angle_beta 86.3381(8)
_cell_angle_gamma 69.5095(7)
_cell_formula_units_Z 2
_cell_length_a 8.5258(2)
_cell_length_b 10.3977(2)
_cell_length_c 13.2707(3)
_cell_measurement_temperature 223(2)
_cell_measurement_theta_max 28.0
_cell_measurement_theta_min 2.0
_cell_volume 1099.34(4)
_computing_cell_refinement 'Siemens SAINT'
_computing_data_collection 'Siemens SMART'
_computing_data_reduction 'Siemens SAINT'
_computing_molecular_graphics 'Siemens SHELXTL'
_computing_publication_material 'Siemens SHELXTL'
_computing_structure_refinement 'SHELXL-97 (Sheldrick, 1997)'
_computing_structure_solution 'SHELXS-97 (Sheldrick, 1990)'
_diffrn_ambient_temperature 223(2)
_diffrn_measured_fraction_theta_full 0.952
_diffrn_measured_fraction_theta_max 0.952
_diffrn_measurement_device_type 'Siemens P4_CCD'
_diffrn_measurement_method 'omega/phi scans'
_diffrn_radiation_monochromator graphite
_diffrn_radiation_source 'fine-focus sealed tube'
_diffrn_radiation_type MoK\a
_diffrn_radiation_wavelength 0.71073
_diffrn_reflns_av_R_equivalents 0.0900
_diffrn_reflns_av_sigmaI/netI 0.0868
_diffrn_reflns_limit_h_max 10
_diffrn_reflns_limit_h_min -10
_diffrn_reflns_limit_k_max 12
_diffrn_reflns_limit_k_min -12
_diffrn_reflns_limit_l_max 16
_diffrn_reflns_limit_l_min 0
_diffrn_reflns_number 6844
_diffrn_reflns_theta_full 26.00
_diffrn_reflns_theta_max 26.00
_diffrn_reflns_theta_min 1.54
_exptl_absorpt_coefficient_mu 11.515
_exptl_absorpt_correction_T_max 1.000
_exptl_absorpt_correction_T_min 0.356
_exptl_absorpt_correction_type empirical
_exptl_absorpt_process_details SADABS
_exptl_crystal_colour block
_exptl_crystal_density_diffrn 2.500
_exptl_crystal_density_method 'not measured'
_exptl_crystal_description orange-red
_exptl_crystal_F_000 764
_exptl_crystal_size_max 0.50
_exptl_crystal_size_mid 0.40
_exptl_crystal_size_min 0.30
_refine_diff_density_max 1.415
_refine_diff_density_min -1.766
_refine_diff_density_rms 0.321
_refine_ls_extinction_method none
_refine_ls_goodness_of_fit_ref 1.066
_refine_ls_hydrogen_treatment mixed
_refine_ls_matrix_type full
_refine_ls_number_parameters 235
_refine_ls_number_reflns 4119
_refine_ls_number_restraints 0
_refine_ls_restrained_S_all 1.066
_refine_ls_R_factor_all 0.0774
_refine_ls_R_factor_gt 0.0671
_refine_ls_shift/su_max 0.000
_refine_ls_shift/su_mean 0.000
_refine_ls_structure_factor_coef Fsqd
_refine_ls_weighting_details 'calc w=1/[\s^2^(Fo^2^)+(0.1000P)^2^+0.0000P] where P=(Fo^2^+2Fc^2^)/3'
_refine_ls_weighting_scheme calc
_refine_ls_wR_factor_gt 0.1677
_refine_ls_wR_factor_ref 0.1733
_reflns_number_gt 3257
_reflns_number_total 4119
_reflns_threshold_expression >2sigma(I)
_cod_data_source_file b111568p.txt
_cod_data_source_block 1
_cod_depositor_comments
;
The following automatic conversions were performed:
'_symmetry_cell_setting' value 'Triclinic' changed to 'triclinic'
according to '/home/saulius/struct/CIF-dictionaries/cif_core.dic'
dictionary named 'cif_core.dic' version 2.4.1 from
2010-06-29.

'_exptl_absorpt_correction_type' value 'Empirical' changed to
'empirical' according to
'/home/saulius/struct/CIF-dictionaries/cif_core.dic' dictionary named
'cif_core.dic' version 2.4.1 from 2010-06-29.

Automatic conversion script
Id: cif_fix_enum 1527 2010-12-29 10:47:43Z saulius 
;
_cod_original_cell_volume 1099.35(6)
_cod_original_sg_symbol_H-M P-1
_cod_database_code 7011447

loop_
_symmetry_equiv_pos_as_xyz
'x, y, z'
'-x, -y, -z'

loop_
_atom_site_label
_atom_site_type_symbol
_atom_site_fract_x
_atom_site_fract_y
_atom_site_fract_z
_atom_site_U_iso_or_equiv
_atom_site_adp_type
_atom_site_occupancy
_atom_site_symmetry_multiplicity
_atom_site_calc_flag
_atom_site_refinement_flags
_atom_site_disorder_assembly
_atom_site_disorder_group
Mo Mo 0.77154(8) 0.65915(7) 0.26852(5) 0.0268(2) Uani 1 1 d . . .
Br11 Br 0.48658(13) 1.23744(9) 0.35438(9) 0.0463(3) Uani 1 1 d . . .
Br12 Br 0.13194(12) 1.12262(11) 0.44010(8) 0.0469(3) Uani 1 1 d . . .
Br13 Br 0.29743(13) 0.74980(11) 0.39773(8) 0.0462(3) Uani 1 1 d . . .
Br21 Br 0.81561(12) 1.16981(10) 0.09416(8) 0.0464(3) Uani 1 1 d . . .
Br22 Br 0.71463(13) 1.02686(14) -0.13353(7) 0.0585(4) Uani 1 1 d . . .
Br23 Br 0.64517(13) 0.71297(12) -0.04001(8) 0.0541(3) Uani 1 1 d . . .
O6 O 0.5614(10) 0.4825(8) 0.2131(8) 0.066(2) Uani 1 1 d . . .
O5 O 0.7547(12) 0.5034(9) 0.4766(6) 0.068(2) Uani 1 1 d . . .
N11 N 0.5660(8) 0.8360(7) 0.3331(5) 0.0282(15) Uani 1 1 d . . .
N12 N 0.6121(8) 0.9506(6) 0.3274(5) 0.0264(14) Uani 1 1 d . . .
N21 N 0.7403(9) 0.8103(7) 0.1327(5) 0.0296(15) Uani 1 1 d . . .
N22 N 0.7772(8) 0.9187(7) 0.1626(5) 0.0259(14) Uani 1 1 d . . .
C1 C 0.9306(12) 0.4927(9) 0.1506(8) 0.041(2) Uani 1 1 d . . .
H1A H 0.9423 0.3970 0.1670 0.050 Uiso 1 1 calc R . .
H1B H 0.9151 0.5181 0.0789 0.050 Uiso 1 1 calc R . .
C2 C 1.0348(11) 0.5479(9) 0.2018(8) 0.041(2) Uani 1 1 d . . .
C3 C 1.0393(12) 0.5150(10) 0.3096(9) 0.049(3) Uani 1 1 d . . .
H3A H 1.1035 0.5548 0.3491 0.059 Uiso 1 1 calc R . .
H3B H 1.0521 0.4202 0.3300 0.059 Uiso 1 1 calc R . .
C4 C 1.1246(12) 0.6351(10) 0.1510(8) 0.045(2) Uani 1 1 d . . .
H4A H 1.1874 0.6606 0.2000 0.068 Uiso 1 1 calc R . .
H4B H 1.0438 0.7173 0.1222 0.068 Uiso 1 1 calc R . .
H4C H 1.2010 0.5840 0.0977 0.068 Uiso 1 1 calc R . .
C5 C 0.7612(13) 0.5634(10) 0.3990(8) 0.045(2) Uani 1 1 d . . .
C6 C 0.6416(12) 0.5465(9) 0.2313(8) 0.039(2) Uani 1 1 d . . .
C11 C 0.4788(11) 1.0604(8) 0.3585(6) 0.0294(18) Uani 1 1 d . . .
C12 C 0.3458(10) 1.0164(9) 0.3894(6) 0.0300(18) Uani 1 1 d . . .
C13 C 0.4064(11) 0.8757(9) 0.3726(6) 0.0313(19) Uani 1 1 d . . .
C21 C 0.7754(10) 1.0056(9) 0.0812(6) 0.0298(18) Uani 1 1 d . . .
C22 C 0.7321(11) 0.9531(9) -0.0016(7) 0.034(2) Uani 1 1 d . . .
C23 C 0.7104(10) 0.8314(9) 0.0331(6) 0.0290(17) Uani 1 1 d . . .
B B 0.7911(11) 0.9270(10) 0.2786(7) 0.0276(19) Uani 1 1 d . . .
H10A H 0.8280 1.0032 0.2931 0.033 Uiso 1 1 calc R . .
H10B H 0.8718 0.8414 0.3050 0.033 Uiso 1 1 calc R . .

loop_
_atom_site_aniso_label
_atom_site_aniso_U_11
_atom_site_aniso_U_22
_atom_site_aniso_U_33
_atom_site_aniso_U_23
_atom_site_aniso_U_13
_atom_site_aniso_U_12
Mo 0.0253(4) 0.0187(4) 0.0345(4) 0.0058(3) 0.0013(3) -0.0066(3)
Br11 0.0497(6) 0.0255(5) 0.0627(7) -0.0042(4) 0.0064(5) -0.0129(4)
Br12 0.0318(5) 0.0491(6) 0.0500(6) -0.0022(5) 0.0127(4) -0.0042(4)
Br13 0.0422(5) 0.0476(6) 0.0570(6) 0.0015(5) 0.0115(4) -0.0285(5)
Br21 0.0394(5) 0.0399(6) 0.0622(7) 0.0227(5) -0.0022(4) -0.0199(4)
Br22 0.0404(6) 0.0886(9) 0.0293(5) 0.0214(5) -0.0006(4) -0.0041(6)
Br23 0.0424(6) 0.0562(7) 0.0550(7) -0.0238(5) -0.0121(5) -0.0017(5)
O6 0.054(5) 0.037(4) 0.114(7) -0.007(4) 0.001(5) -0.026(4)
O5 0.085(6) 0.054(5) 0.063(5) 0.035(4) 0.004(4) -0.028(5)
N11 0.027(3) 0.026(4) 0.027(4) 0.005(3) 0.004(3) -0.005(3)
N12 0.028(4) 0.017(3) 0.032(4) 0.005(3) 0.003(3) -0.006(3)
N21 0.025(3) 0.025(4) 0.032(4) 0.007(3) 0.003(3) -0.003(3)
N22 0.022(3) 0.029(4) 0.023(3) 0.011(3) -0.001(3) -0.006(3)
C1 0.034(5) 0.027(5) 0.057(6) -0.007(4) 0.005(4) -0.004(4)
C2 0.030(5) 0.026(5) 0.061(6) 0.002(4) -0.004(4) -0.003(4)
C3 0.030(5) 0.034(5) 0.072(7) 0.013(5) -0.005(5) 0.001(4)
C4 0.031(5) 0.040(6) 0.058(6) 0.002(5) 0.007(4) -0.007(4)
C5 0.044(6) 0.036(5) 0.050(6) 0.011(5) 0.000(4) -0.010(5)
C6 0.039(5) 0.023(4) 0.058(6) -0.005(4) 0.011(4) -0.015(4)
C11 0.033(4) 0.025(4) 0.030(4) 0.008(3) -0.002(3) -0.011(4)
C12 0.029(4) 0.031(5) 0.024(4) 0.004(3) 0.001(3) -0.004(4)
C13 0.036(5) 0.040(5) 0.023(4) 0.009(4) 0.003(3) -0.021(4)
C21 0.020(4) 0.037(5) 0.025(4) 0.013(4) 0.001(3) -0.003(3)
C22 0.026(4) 0.034(5) 0.034(5) 0.011(4) 0.000(3) 0.000(4)
C23 0.019(4) 0.034(5) 0.028(4) -0.006(3) -0.003(3) -0.001(3)
B 0.024(4) 0.029(5) 0.029(5) 0.004(4) -0.003(4) -0.009(4)

loop_
_atom_type_symbol
_atom_type_description
_atom_type_scat_dispersion_real
_atom_type_scat_dispersion_imag
_atom_type_scat_source
C C 0.0033 0.0016 'International Tables Vol C Tables 4.2.6.8 and 6.1.1.4'
H H 0.0000 0.0000 'International Tables Vol C Tables 4.2.6.8 and 6.1.1.4'
B B 0.0013 0.0007 'International Tables Vol C Tables 4.2.6.8 and 6.1.1.4'
N N 0.0061 0.0033 'International Tables Vol C Tables 4.2.6.8 and 6.1.1.4'
O O 0.0106 0.0060 'International Tables Vol C Tables 4.2.6.8 and 6.1.1.4'
Br Br -0.2901 2.4595 'International Tables Vol C Tables 4.2.6.8 and 6.1.1.4'
Mo Mo -1.6832 0.6857 'International Tables Vol C Tables 4.2.6.8 and 6.1.1.4'

loop_
_geom_angle_atom_site_label_1
_geom_angle_atom_site_label_2
_geom_angle_atom_site_label_3
_geom_angle
_geom_angle_site_symmetry_1
_geom_angle_site_symmetry_3
_geom_angle_publ_flag
C5 Mo C6 80.6(4) . . ?
C5 Mo N11 86.4(3) . . ?
C6 Mo N11 99.6(3) . . ?
C5 Mo C2 104.6(4) . . ?
C6 Mo C2 104.2(4) . . ?
N11 Mo C2 155.1(3) . . ?
C5 Mo N21 167.6(3) . . ?
C6 Mo N21 102.2(4) . . ?
N11 Mo N21 81.3(2) . . ?
C2 Mo N21 86.6(3) . . ?
C5 Mo C3 69.8(4) . . ?
C6 Mo C3 109.1(4) . . ?
N11 Mo C3 138.3(4) . . ?
C2 Mo C3 36.8(4) . . ?
N21 Mo C3 119.6(3) . . ?
C5 Mo C1 107.9(4) . . ?
C6 Mo C1 69.8(4) . . ?
N11 Mo C1 159.8(3) . . ?
C2 Mo C1 35.8(3) . . ?
N21 Mo C1 84.2(3) . . ?
C3 Mo C1 61.6(4) . . ?
C13 N11 N12 107.0(6) . . ?
C13 N11 Mo 143.1(6) . . ?
N12 N11 Mo 109.8(5) . . ?
C11 N12 N11 108.8(6) . . ?
C11 N12 B 136.1(7) . . ?
N11 N12 B 114.7(6) . . ?
C23 N21 N22 106.9(6) . . ?
C23 N21 Mo 145.5(6) . . ?
N22 N21 Mo 107.4(5) . . ?
N21 N22 C21 109.4(7) . . ?
N21 N22 B 115.8(6) . . ?
C21 N22 B 134.4(8) . . ?
C2 C1 Mo 68.5(5) . . ?
C1 C2 C3 113.2(9) . . ?
C1 C2 C4 123.7(9) . . ?
C3 C2 C4 123.0(9) . . ?
C1 C2 Mo 75.7(5) . . ?
C3 C2 Mo 73.7(5) . . ?
C4 C2 Mo 116.7(6) . . ?
C2 C3 Mo 69.5(5) . . ?
O5 C5 Mo 178.5(10) . . ?
O6 C6 Mo 177.1(9) . . ?
N12 C11 C12 109.0(7) . . ?
N12 C11 Br11 121.9(6) . . ?
C12 C11 Br11 129.0(7) . . ?
C11 C12 C13 104.8(7) . . ?
C11 C12 Br12 127.8(7) . . ?
C13 C12 Br12 127.4(6) . . ?
N11 C13 C12 110.3(7) . . ?
N11 C13 Br13 121.2(7) . . ?
C12 C13 Br13 128.5(6) . . ?
N22 C21 C22 108.3(8) . . ?
N22 C21 Br21 121.6(7) . . ?
C22 C21 Br21 130.0(6) . . ?
C21 C22 C23 105.4(7) . . ?
C21 C22 Br22 126.9(7) . . ?
C23 C22 Br22 127.6(7) . . ?
N21 C23 C22 110.0(8) . . ?
N21 C23 Br23 122.6(6) . . ?
C22 C23 Br23 127.4(7) . . ?
N22 B N12 106.1(6) . . ?

loop_
_geom_bond_atom_site_label_1
_geom_bond_atom_site_label_2
_geom_bond_distance
_geom_bond_site_symmetry_2
_geom_bond_publ_flag
Mo C5 1.969(10) . ?
Mo C6 1.969(9) . ?
Mo N11 2.211(7) . ?
Mo C2 2.277(9) . ?
Mo N21 2.300(7) . ?
Mo C3 2.333(9) . ?
Mo C1 2.372(9) . ?
Br11 C11 1.863(8) . ?
Br12 C12 1.871(8) . ?
Br13 C13 1.859(8) . ?
Br21 C21 1.872(9) . ?
Br22 C22 1.871(9) . ?
Br23 C23 1.852(8) . ?
O6 C6 1.150(12) . ?
O5 C5 1.186(12) . ?
N11 C13 1.354(10) . ?
N11 N12 1.377(10) . ?
N12 C11 1.357(11) . ?
N12 B 1.561(11) . ?
N21 C23 1.356(11) . ?
N21 N22 1.354(10) . ?
N22 C21 1.372(10) . ?
N22 B 1.561(11) . ?
C1 C2 1.432(14) . ?
C2 C3 1.455(15) . ?
C2 C4 1.491(13) . ?
C11 C12 1.396(11) . ?
C12 C13 1.395(12) . ?
C21 C22 1.375(13) . ?
C22 C23 1.394(13) . ?
